data_1560403
loop_
_publ_author_name
'Yang, Yuan-Yuan'
'Zhou, Lin-Xia'
'Zheng, Yue-Qing'
'Zhu, Hong-Lin'
'Li, Wen-Ying'

_publ_section_title
;
 Hydrothermal synthesis, photoluminescence and photocatalytic properties
 of two silver(I) complexes
;
_journal_name_full 'Journal of Solid State Chemistry'
_journal_page_first 211
_journal_page_last 218
_journal_paper_doi 10.1016/j.jssc.2017.05.009
_journal_volume 253
_journal_year 2017
_chemical_formula_moiety 'C24 H24 Ag2 N10 O12'
_chemical_formula_sum 'C24 H24 Ag2 N10 O12'
_chemical_formula_weight 860.27
_space_group_IT_number 2
_space_group_name_Hall '-P 1'
_space_group_name_H-M_alt 'P -1'
_symmetry_cell_setting triclinic
_symmetry_space_group_name_Hall '-P 1'
_symmetry_space_group_name_H-M 'P -1'
_atom_sites_solution_hydrogens geom
_atom_sites_solution_primary direct
_atom_sites_solution_secondary difmap
_cell_angle_alpha 81.13(3)
_cell_angle_beta 75.08(3)
_cell_angle_gamma 89.98(3)
_cell_formula_units_Z 1
_cell_length_a 8.2988(17)
_cell_length_b 8.8050(18)
_cell_length_c 10.563(2)
_cell_measurement_reflns_used 7291
_cell_measurement_temperature 293(2)
_cell_measurement_theta_max 27.470
_cell_measurement_theta_min 3.07
_cell_volume 736.3(3)
_computing_cell_refinement rapid-auto
_computing_data_collection 'rapid-auto (rigaku, 1998)'
_computing_data_reduction 'crystalstructure (rigaku/msc, 2004)'
_computing_molecular_graphics 'ortepll (Johnson, 1976)'
_computing_publication_material shelxl-97
_computing_structure_refinement 'SHELXL-97 (Sheldrick, 1997)'
_computing_structure_solution 'SHELXS-97 (Sheldrick, 1990)'
_diffrn_ambient_temperature 293(2)
_diffrn_detector_area_resol_mean 0
_diffrn_measured_fraction_theta_full 0.990
_diffrn_measured_fraction_theta_max 0.990
_diffrn_measurement_device_type 'rigaku r-axis rapid'
_diffrn_measurement_method '\w scan'
_diffrn_radiation_monochromator graphite
_diffrn_radiation_source 'fine-focus sealed tube'
_diffrn_radiation_type MoK\a
_diffrn_radiation_wavelength 0.71073
_diffrn_reflns_av_R_equivalents 0.0238
_diffrn_reflns_av_sigmaI/netI 0.0318
_diffrn_reflns_limit_h_max 10
_diffrn_reflns_limit_h_min -10
_diffrn_reflns_limit_k_max 11
_diffrn_reflns_limit_k_min -11
_diffrn_reflns_limit_l_max 13
_diffrn_reflns_limit_l_min -13
_diffrn_reflns_number 7291
_diffrn_reflns_theta_full 27.47
_diffrn_reflns_theta_max 27.47
_diffrn_reflns_theta_min 3.33
_diffrn_standards_decay_% 0
_diffrn_standards_interval_count image
_diffrn_standards_interval_time 0
_diffrn_standards_number 0
_exptl_absorpt_coefficient_mu 1.412
_exptl_absorpt_correction_T_max 0.941
_exptl_absorpt_correction_T_min 0.864
_exptl_absorpt_correction_type empirical
_exptl_absorpt_process_details ABSCOR(Higashi,1995)
_exptl_crystal_colour colorless
_exptl_crystal_density_diffrn 1.94
_exptl_crystal_density_method 'not measured'
_exptl_crystal_description platelet
_exptl_crystal_F_000 428
_exptl_crystal_size_max 0.480
_exptl_crystal_size_mid 0.160
_exptl_crystal_size_min 0.080
_refine_diff_density_max 0.774
_refine_diff_density_min -1.159
_refine_diff_density_rms 0.222
_refine_ls_extinction_coef 0.010(2)
_refine_ls_extinction_expression Fc^*^=kFc[1+0.001xFc^2^\l^3^/sin(2\q)]^-1/4^
_refine_ls_extinction_method SHELXL
_refine_ls_goodness_of_fit_ref 1.163
_refine_ls_hydrogen_treatment mixed
_refine_ls_matrix_type full
_refine_ls_number_parameters 221
_refine_ls_number_reflns 3349
_refine_ls_number_restraints 0
_refine_ls_restrained_S_all 1.163
_refine_ls_R_factor_all 0.0464
_refine_ls_R_factor_gt 0.0326
_refine_ls_shift/su_max 0.001
_refine_ls_shift/su_mean 0.000
_refine_ls_structure_factor_coef Fsqd
_refine_ls_weighting_details 'calc w=1/[\s^2^(Fo^2^)+(0.0735P)^2^+0.5475P] where P=(Fo^2^+2Fc^2^)/3'
_refine_ls_weighting_scheme calc
_refine_ls_wR_factor_gt 0.0911
_refine_ls_wR_factor_ref 0.1306
_reflns_number_gt 2674
_reflns_number_total 3384
_reflns_threshold_expression >2sigma(I)
_cod_data_source_file JSSC-2017-253-211.CIF
_cod_data_source_block 2
_cod_database_code 1560403

loop_
_symmetry_equiv_pos_as_xyz
'x, y, z'
'-x, -y, -z'

loop_
_atom_site_label
_atom_site_type_symbol
_atom_site_fract_x
_atom_site_fract_y
_atom_site_fract_z
_atom_site_U_iso_or_equiv
_atom_site_adp_type
_atom_site_occupancy
_atom_site_symmetry_multiplicity
_atom_site_calc_flag
_atom_site_refinement_flags
_atom_site_disorder_assembly
_atom_site_disorder_group
Ag Ag 0.10376(5) 0.54918(4) 0.12743(3) 0.04101(18) Uani 1 1 d . . .
O1 O 0.2099(5) 0.5247(4) 0.3015(3) 0.0490(8) Uani 1 1 d . . .
O2 O 0.1348(5) 0.7603(4) 0.3386(4) 0.0507(9) Uani 1 1 d . . .
C1 C 0.1994(5) 0.6373(5) 0.3641(4) 0.0342(9) Uani 1 1 d . . .
C2 C 0.2682(5) 0.6119(5) 0.4834(4) 0.0296(8) Uani 1 1 d . . .
C3 C 0.3450(5) 0.7281(4) 0.5251(4) 0.0274(8) Uani 1 1 d . . .
C4 C 0.3994(5) 0.7087(5) 0.6390(4) 0.0302(8) Uani 1 1 d . . .
H4A H 0.4507 0.7897 0.6628 0.036 Uiso 1 1 calc R . .
C5 C 0.3754(5) 0.5647(5) 0.7168(4) 0.0296(8) Uani 1 1 d . . .
C6 C 0.2988(6) 0.4447(5) 0.6802(4) 0.0340(9) Uani 1 1 d . . .
H6 H 0.2838 0.3484 0.7330 0.041 Uiso 1 1 calc R . .
C7 C 0.2447(6) 0.4675(5) 0.5659(4) 0.0352(9) Uani 1 1 d . . .
H7A H 0.1921 0.3865 0.5430 0.042 Uiso 1 1 calc R . .
N1 N 0.3782(4) 0.8799(4) 0.4405(4) 0.0351(8) Uani 1 1 d . . .
O3 O 0.4619(5) 0.8874(5) 0.3271(3) 0.0554(9) Uani 1 1 d . . .
O4 O 0.3254(5) 0.9919(4) 0.4909(4) 0.0468(8) Uani 1 1 d . . .
C8 C 0.4322(5) 0.5383(5) 0.8410(4) 0.0327(9) Uani 1 1 d . . .
O5 O 0.5007(4) 0.6495(4) 0.8719(3) 0.0418(7) Uani 1 1 d . . .
H51 H 0.5283 0.6241 0.9639 0.20(6) Uiso 1 1 d R . .
O6 O 0.4063(5) 0.4048(4) 0.9094(3) 0.0513(9) Uani 1 1 d . . .
N2 N 0.0902(4) 0.7247(4) -0.0411(3) 0.0345(8) Uani 1 1 d . . .
N3 N -0.0079(5) 0.6953(4) -0.1248(4) 0.0352(8) Uani 1 1 d . . .
C9 C -0.0039(5) 0.8217(5) -0.2094(4) 0.0331(9) Uani 1 1 d . . .
C10 C -0.0915(6) 0.8452(5) -0.3150(5) 0.0420(10) Uani 1 1 d . . .
H10A H -0.1517 0.7519 -0.3144 0.063 Uiso 1 1 calc R . .
H10B H -0.0118 0.8729 -0.3994 0.063 Uiso 1 1 calc R . .
H10C H -0.1683 0.9262 -0.3001 0.063 Uiso 1 1 calc R . .
N4 N 0.0925(4) 0.9311(4) -0.1822(3) 0.0321(7) Uani 1 1 d . . .
N5 N 0.1278(5) 1.0852(4) -0.2453(4) 0.0411(9) Uani 1 1 d . . .
H5A H 0.1874 1.0574 -0.3252 0.049(15) Uiso 1 1 d R . .
H5B H 0.2438 1.0934 -0.2684 0.8(3) Uiso 1 1 d R . .
C11 C 0.1493(5) 0.8670(5) -0.0775(4) 0.0315(8) Uani 1 1 d . . .
C12 C 0.2663(6) 0.9468(6) -0.0216(5) 0.0422(10) Uani 1 1 d . . .
H12A H 0.2894 0.8792 0.0515 0.063 Uiso 1 1 calc R . .
H12B H 0.2167 1.0375 0.0088 0.063 Uiso 1 1 calc R . .
H12C H 0.3685 0.9752 -0.0889 0.063 Uiso 1 1 calc R . .

loop_
_atom_site_aniso_label
_atom_site_aniso_U_11
_atom_site_aniso_U_22
_atom_site_aniso_U_33
_atom_site_aniso_U_23
_atom_site_aniso_U_13
_atom_site_aniso_U_12
Ag 0.0592(3) 0.0359(2) 0.0347(2) -0.00107(14) -0.02696(16) -0.00345(15)
O1 0.080(2) 0.0365(17) 0.0463(19) -0.0117(14) -0.0418(17) 0.0042(16)
O2 0.068(2) 0.0399(18) 0.058(2) -0.0086(16) -0.0418(18) 0.0131(16)
C1 0.040(2) 0.033(2) 0.034(2) -0.0015(17) -0.0192(17) -0.0041(17)
C2 0.033(2) 0.030(2) 0.0296(19) -0.0050(15) -0.0137(15) 0.0023(15)
C3 0.0322(19) 0.0277(19) 0.0243(18) -0.0046(14) -0.0108(14) 0.0005(15)
C4 0.034(2) 0.029(2) 0.0303(19) -0.0047(15) -0.0129(15) -0.0028(15)
C5 0.035(2) 0.032(2) 0.0252(18) -0.0053(15) -0.0133(15) 0.0017(16)
C6 0.048(2) 0.0245(19) 0.033(2) -0.0027(16) -0.0173(17) -0.0011(17)
C7 0.052(3) 0.0259(19) 0.035(2) -0.0055(16) -0.0250(18) -0.0033(17)
N1 0.0380(19) 0.0337(19) 0.0357(19) -0.0001(15) -0.0164(15) -0.0028(15)
O3 0.072(2) 0.053(2) 0.0335(18) 0.0022(16) -0.0065(16) -0.0055(18)
O4 0.062(2) 0.0297(16) 0.054(2) -0.0057(14) -0.0249(16) 0.0005(15)
C8 0.042(2) 0.032(2) 0.0270(19) -0.0012(16) -0.0169(16) -0.0031(17)
O5 0.058(2) 0.0380(17) 0.0387(16) -0.0069(13) -0.0290(14) -0.0009(14)
O6 0.071(2) 0.0464(19) 0.0405(18) 0.0120(15) -0.0324(16) -0.0130(17)
N2 0.0416(19) 0.0320(18) 0.0338(18) -0.0021(14) -0.0188(15) -0.0020(15)
N3 0.047(2) 0.0287(18) 0.0356(18) -0.0016(14) -0.0232(15) -0.0018(15)
C9 0.041(2) 0.0261(19) 0.034(2) -0.0008(16) -0.0151(17) -0.0006(16)
C10 0.054(3) 0.035(2) 0.043(2) 0.0028(19) -0.028(2) -0.004(2)
N4 0.0402(19) 0.0237(16) 0.0344(18) -0.0010(13) -0.0154(14) -0.0016(14)
N5 0.049(2) 0.0224(17) 0.050(2) 0.0026(15) -0.0143(18) -0.0038(15)
C11 0.038(2) 0.0273(19) 0.0302(19) -0.0070(15) -0.0100(16) 0.0033(16)
C12 0.047(3) 0.038(2) 0.047(3) -0.009(2) -0.021(2) -0.001(2)

loop_
_atom_type_symbol
_atom_type_description
_atom_type_scat_dispersion_real
_atom_type_scat_dispersion_imag
_atom_type_scat_source
C C 0.0033 0.0016 'International Tables Vol C Tables 4.2.6.8 and 6.1.1.4'
H H 0.0000 0.0000 'International Tables Vol C Tables 4.2.6.8 and 6.1.1.4'
N N 0.0061 0.0033 'International Tables Vol C Tables 4.2.6.8 and 6.1.1.4'
O O 0.0106 0.0060 'International Tables Vol C Tables 4.2.6.8 and 6.1.1.4'
Ag Ag -0.8971 1.1015 'International Tables Vol C Tables 4.2.6.8 and 6.1.1.4'

loop_
_geom_angle_atom_site_label_1
_geom_angle_atom_site_label_2
_geom_angle_atom_site_label_3
_geom_angle
_geom_angle_site_symmetry_1
_geom_angle_site_symmetry_3
N2 Ag O1 138.80(13) . .
N2 Ag N3 116.28(13) . 2_565
O1 Ag N3 104.54(12) . 2_565
C1 O1 Ag 117.5(3) . .
O2 C1 O1 126.5(4) . .
O2 C1 C2 118.5(4) . .
O1 C1 C2 115.0(4) . .
C3 C2 C7 116.4(4) . .
C3 C2 C1 123.4(4) . .
C7 C2 C1 120.1(3) . .
C4 C3 C2 124.0(4) . .
C4 C3 N1 117.2(3) . .
C2 C3 N1 118.8(3) . .
C3 C4 C5 117.9(4) . .
C3 C4 H4A 121.1 . .
C5 C4 H4A 121.1 . .
C4 C5 C6 120.5(4) . .
C4 C5 C8 119.8(4) . .
C6 C5 C8 119.6(4) . .
C7 C6 C5 120.4(4) . .
C7 C6 H6 119.8 . .
C5 C6 H6 119.8 . .
C6 C7 C2 120.8(4) . .
C6 C7 H7A 119.6 . .
C2 C7 H7A 119.6 . .
O3 N1 O4 123.8(4) . .
O3 N1 C3 118.4(4) . .
O4 N1 C3 117.7(3) . .
O5 C8 O6 124.3(4) . .
O5 C8 C5 118.2(4) . .
O6 C8 C5 117.5(4) . .
C8 O5 H51 113.5 . .
C11 N2 N3 108.2(3) . .
C11 N2 Ag 131.8(3) . .
N3 N2 Ag 119.8(3) . .
C9 N3 N2 107.1(3) . .
C9 N3 Ag 129.6(3) . 2_565
N2 N3 Ag 122.1(3) . 2_565
N3 C9 N4 108.9(4) . .
N3 C9 C10 126.3(4) . .
N4 C9 C10 124.8(4) . .
C9 C10 H10A 109.5 . .
C9 C10 H10B 109.5 . .
H10A C10 H10B 109.5 . .
C9 C10 H10C 109.5 . .
H10A C10 H10C 109.5 . .
H10B C10 H10C 109.5 . .
C11 N4 C9 107.4(3) . .
C11 N4 N5 124.1(4) . .
C9 N4 N5 128.5(4) . .
N4 N5 H5A 93.3 . .
N4 N5 H5B 103.2 . .
H5A N5 H5B 60.6 . .
N2 C11 N4 108.4(4) . .
N2 C11 C12 127.3(4) . .
N4 C11 C12 124.1(4) . .
C11 C12 H12A 109.5 . .
C11 C12 H12B 109.5 . .
H12A C12 H12B 109.5 . .
C11 C12 H12C 109.5 . .
H12A C12 H12C 109.5 . .
H12B C12 H12C 109.5 . .

loop_
_geom_bond_atom_site_label_1
_geom_bond_atom_site_label_2
_geom_bond_distance
_geom_bond_site_symmetry_2
Ag N2 2.196(4) .
Ag O1 2.217(3) .
Ag N3 2.301(3) 2_565
O1 C1 1.264(5) .
O2 C1 1.231(5) .
C1 C2 1.500(6) .
C2 C3 1.390(5) .
C2 C7 1.409(6) .
C3 C4 1.377(5) .
C3 N1 1.472(5) .
C4 C5 1.385(6) .
C4 H4A 0.9300 .
C5 C6 1.387(6) .
C5 C8 1.490(5) .
C6 C7 1.380(6) .
C6 H6 0.9300 .
C7 H7A 0.9300 .
N1 O3 1.212(5) .
N1 O4 1.220(5) .
C8 O5 1.259(5) .
C8 O6 1.268(6) .
O5 H51 1.0452 .
N2 C11 1.309(5) .
N2 N3 1.398(5) .
N3 C9 1.311(5) .
N3 Ag 2.301(3) 2_565
C9 N4 1.362(5) .
C9 C10 1.470(6) .
C10 H10A 0.9600 .
C10 H10B 0.9600 .
C10 H10C 0.9600 .
N4 C11 1.356(5) .
N4 N5 1.412(4) .
N5 H5A 0.9299 .
N5 H5B 0.9300 .
C11 C12 1.486(6) .
C12 H12A 0.9600 .
C12 H12B 0.9600 .
C12 H12C 0.9600 .
